data_4127037
loop_
_publ_author_name
'Liang, Qiuming'
'Salmon, Andrew'
'Kim, Patrick Jinhyung'
'Yan, Linfan'
'Song, Datong'

_publ_section_title
;
 Unusual Rearrangement of an N-Donor-Functionalized N-Heterocyclic Carbene
 Ligand on Group 8 Metals.
;
_journal_name_full 'Journal of the American Chemical Society'
_journal_paper_doi 10.1021/jacs.7b13097
_journal_year 2018
_chemical_formula_sum 'C33 H42 N4 Ru'
_chemical_formula_weight 595.77
_space_group_crystal_system triclinic
_space_group_IT_number 2
_space_group_name_Hall '-P 1'
_space_group_name_H-M_alt 'P -1'
_symmetry_space_group_name_Hall '-P 1'
_symmetry_space_group_name_H-M 'P -1'
_atom_sites_solution_hydrogens geom
_audit_creation_method SHELXL-2016/6
_cell_angle_alpha 75.816(3)
_cell_angle_beta 73.171(4)
_cell_angle_gamma 89.508(4)
_cell_formula_units_Z 2
_cell_length_a 10.2644(8)
_cell_length_b 11.3701(7)
_cell_length_c 14.0186(10)
_cell_measurement_reflns_used 25624
_cell_measurement_temperature 150(2)
_cell_measurement_theta_max 27.583
_cell_measurement_theta_min 1.852
_cell_volume 1514.83(19)
_computing_structure_refinement 'SHELXL-2016/6 (Sheldrick, 2016)'
_diffrn_ambient_temperature 150(2)
_diffrn_measured_fraction_theta_full 0.992
_diffrn_measured_fraction_theta_max 0.984
_diffrn_measurement_device_type 'Bruker Kappa Apex II'
_diffrn_measurement_method 'Phi and Omega Scans'
_diffrn_radiation_type MoK\a
_diffrn_radiation_wavelength 0.71073
_diffrn_reflns_av_R_equivalents 0.1609
_diffrn_reflns_av_unetI/netI 0.2602
_diffrn_reflns_Laue_measured_fraction_full 0.992
_diffrn_reflns_Laue_measured_fraction_max 0.984
_diffrn_reflns_limit_h_max 13
_diffrn_reflns_limit_h_min -13
_diffrn_reflns_limit_k_max 11
_diffrn_reflns_limit_k_min -14
_diffrn_reflns_limit_l_max 18
_diffrn_reflns_limit_l_min -18
_diffrn_reflns_number 25624
_diffrn_reflns_point_group_measured_fraction_full 0.992
_diffrn_reflns_point_group_measured_fraction_max 0.984
_diffrn_reflns_theta_full 25.242
_diffrn_reflns_theta_max 27.583
_diffrn_reflns_theta_min 1.852
_exptl_absorpt_coefficient_mu 0.544
_exptl_absorpt_correction_T_max 0.7411
_exptl_absorpt_correction_T_min 0.6460
_exptl_absorpt_correction_type multi-scan
_exptl_absorpt_process_details SADABS
_exptl_crystal_colour red
_exptl_crystal_density_diffrn 1.306
_exptl_crystal_description plate
_exptl_crystal_F_000 624
_exptl_crystal_size_max 0.1
_exptl_crystal_size_mid 0.1
_exptl_crystal_size_min 0.05
_refine_diff_density_max 1.207
_refine_diff_density_min -2.918
_refine_diff_density_rms 0.157
_refine_ls_extinction_coef 0.0076(13)
_refine_ls_extinction_expression Fc^*^=kFc[1+0.001xFc^2^\l^3^/sin(2\q)]^-1/4^
_refine_ls_extinction_method 'SHELXL-2016/6 (Sheldrick 2016)'
_refine_ls_goodness_of_fit_ref 0.956
_refine_ls_hydrogen_treatment constr
_refine_ls_matrix_type full
_refine_ls_number_parameters 355
_refine_ls_number_reflns 6913
_refine_ls_number_restraints 0
_refine_ls_restrained_S_all 0.956
_refine_ls_R_factor_all 0.1912
_refine_ls_R_factor_gt 0.0793
_refine_ls_shift/su_max 0.000
_refine_ls_shift/su_mean 0.000
_refine_ls_structure_factor_coef Fsqd
_refine_ls_weighting_details 'w=1/[\s^2^(Fo^2^)+(0.0825P)^2^] where P=(Fo^2^+2Fc^2^)/3'
_refine_ls_weighting_scheme calc
_refine_ls_wR_factor_gt 0.1520
_refine_ls_wR_factor_ref 0.2174
_reflns_Friedel_coverage 0.000
_reflns_number_gt 2967
_reflns_number_total 6913
_reflns_threshold_expression 'I > 2\s(I)'
_cod_data_source_file ja7b13097_si_002.cif
_cod_data_source_block 3[Ru]
_cod_database_code 4127037
_shelx_shelxl_version_number 2016/6
_shelx_space_group_comment
;
The symmetry employed for this shelxl refinement is uniquely defined
by the following loop, which should always be used as a source of
symmetry information in preference to the above space-group names.
They are only intended as comments.
;

loop_
_space_group_symop_operation_xyz
'x, y, z'
'-x, -y, -z'

loop_
_atom_site_label
_atom_site_type_symbol
_atom_site_fract_x
_atom_site_fract_y
_atom_site_fract_z
_atom_site_U_iso_or_equiv
_atom_site_adp_type
_atom_site_occupancy
_atom_site_site_symmetry_order
_atom_site_calc_flag
_atom_site_refinement_flags_posn
_atom_site_refinement_flags_adp
Ru1 Ru 0.27237(7) 0.77112(5) 0.29208(5) 0.0289(3) Uani 1 1 d . .
N1 N 0.4456(7) 0.7021(5) 0.2003(5) 0.0304(15) Uani 1 1 d . .
C1 C 0.5664(8) 0.7088(6) 0.2217(6) 0.036(2) Uani 1 1 d . .
H1A H 0.578141 0.768217 0.256368 0.043 Uiso 1 1 calc R U
N2 N 0.2174(6) 0.7006(5) 0.1144(4) 0.0218(14) Uani 1 1 d . .
C2 C 0.6710(8) 0.6372(7) 0.1974(6) 0.039(2) Uani 1 1 d . .
H2A H 0.753898 0.647866 0.212451 0.046 Uiso 1 1 calc R U
N3 N 0.1152(6) 0.8661(5) 0.1265(4) 0.0226(13) Uani 1 1 d . .
C3 C 0.6521(9) 0.5464(7) 0.1488(6) 0.039(2) Uani 1 1 d . .
H3A H 0.720701 0.491300 0.134093 0.047 Uiso 1 1 calc R U
N4 N 0.4061(7) 1.0256(6) 0.2527(5) 0.0404(18) Uani 1 1 d . .
C4 C 0.5355(8) 0.5383(6) 0.1232(6) 0.0325(19) Uani 1 1 d . .
H4A H 0.523840 0.478633 0.088810 0.039 Uiso 1 1 calc R U
C5 C 0.4293(8) 0.6190(6) 0.1475(5) 0.0255(17) Uani 1 1 d . .
C6 C 0.3165(8) 0.6134(7) 0.1155(6) 0.0325(19) Uani 1 1 d . .
H6A H 0.303210 0.544336 0.091722 0.039 Uiso 1 1 calc R U
C7 C 0.2014(7) 0.7917(6) 0.1659(6) 0.0266(17) Uani 1 1 d . .
C8 C 0.1414(8) 0.7202(6) 0.0458(5) 0.0268(17) Uani 1 1 d . .
H8A H 0.136636 0.671080 0.000870 0.032 Uiso 1 1 calc R U
C9 C 0.0748(8) 0.8223(7) 0.0543(6) 0.0335(19) Uani 1 1 d . .
H9A H 0.012863 0.857159 0.018187 0.040 Uiso 1 1 calc R U
C10 C 0.0883(8) 0.9865(6) 0.1381(6) 0.0270(18) Uani 1 1 d . .
C11 C -0.0428(7) 1.0109(6) 0.1911(6) 0.0272(17) Uani 1 1 d . .
C12 C -0.0619(8) 1.1317(7) 0.1968(6) 0.036(2) Uani 1 1 d . .
H12A H -0.149276 1.150977 0.233625 0.043 Uiso 1 1 calc R U
C13 C 0.0401(9) 1.2235(7) 0.1516(7) 0.037(2) Uani 1 1 d . .
C14 C 0.1657(9) 1.1956(7) 0.0946(6) 0.037(2) Uani 1 1 d . .
H14A H 0.235366 1.258971 0.060121 0.045 Uiso 1 1 calc R U
C15 C 0.1931(8) 1.0791(6) 0.0864(6) 0.0316(18) Uani 1 1 d . .
C16 C -0.1605(8) 0.9185(7) 0.2291(7) 0.041(2) Uani 1 1 d . .
H16A H -0.223668 0.931350 0.292492 0.062 Uiso 1 1 calc R U
H16B H -0.127259 0.836833 0.243216 0.062 Uiso 1 1 calc R U
H16C H -0.207855 0.926427 0.176591 0.062 Uiso 1 1 calc R U
C17 C 0.0176(9) 1.3527(7) 0.1613(8) 0.051(3) Uani 1 1 d . .
H17A H -0.076853 1.357326 0.201841 0.077 Uiso 1 1 calc R U
H17B H 0.035227 1.407945 0.092538 0.077 Uiso 1 1 calc R U
H17C H 0.079918 1.376311 0.195782 0.077 Uiso 1 1 calc R U
C18 C 0.3296(8) 1.0508(7) 0.0212(6) 0.037(2) Uani 1 1 d . .
H18A H 0.314845 1.006314 -0.026913 0.056 Uiso 1 1 calc R U
H18B H 0.377720 1.000820 0.065951 0.056 Uiso 1 1 calc R U
H18C H 0.384374 1.126786 -0.017599 0.056 Uiso 1 1 calc R U
C19 C 0.1949(9) 0.7690(7) 0.4567(6) 0.037(2) Uani 1 1 d . .
C20 C 0.2837(9) 0.6714(7) 0.4496(6) 0.037(2) Uani 1 1 d . .
C21 C 0.2214(10) 0.5898(7) 0.4078(6) 0.040(2) Uani 1 1 d . .
C22 C 0.0988(9) 0.6356(7) 0.3915(5) 0.0317(19) Uani 1 1 d . .
C23 C 0.0811(9) 0.7479(7) 0.4202(6) 0.035(2) Uani 1 1 d . .
C24 C 0.2090(10) 0.8726(8) 0.5038(7) 0.051(3) Uani 1 1 d . .
H24A H 0.146338 0.855695 0.573979 0.076 Uiso 1 1 calc R U
H24B H 0.186785 0.948229 0.462096 0.076 Uiso 1 1 calc R U
H24C H 0.302930 0.881175 0.506023 0.076 Uiso 1 1 calc R U
C25 C 0.4056(10) 0.6515(9) 0.4862(7) 0.062(3) Uani 1 1 d . .
H25A H 0.379145 0.599741 0.556713 0.092 Uiso 1 1 calc R U
H25B H 0.445831 0.729952 0.484965 0.092 Uiso 1 1 calc R U
H25C H 0.472618 0.611777 0.441049 0.092 Uiso 1 1 calc R U
C26 C 0.2788(11) 0.4728(7) 0.3907(7) 0.059(3) Uani 1 1 d . .
H26A H 0.254773 0.410734 0.456375 0.089 Uiso 1 1 calc R U
H26B H 0.378281 0.484783 0.362315 0.089 Uiso 1 1 calc R U
H26C H 0.240912 0.446320 0.342159 0.089 Uiso 1 1 calc R U
C27 C 0.0023(9) 0.5749(8) 0.3510(7) 0.052(3) Uani 1 1 d . .
H27A H -0.052228 0.507845 0.406105 0.078 Uiso 1 1 calc R U
H27B H 0.055246 0.543284 0.293429 0.078 Uiso 1 1 calc R U
H27C H -0.058380 0.634542 0.327182 0.078 Uiso 1 1 calc R U
C28 C -0.0431(9) 0.8207(8) 0.4358(7) 0.050(2) Uani 1 1 d . .
H28A H -0.083487 0.814484 0.509493 0.076 Uiso 1 1 calc R U
H28B H -0.109987 0.788803 0.409176 0.076 Uiso 1 1 calc R U
H28C H -0.016836 0.906057 0.398954 0.076 Uiso 1 1 calc R U
C29 C 0.3531(8) 0.9304(7) 0.2598(6) 0.034(2) Uani 1 1 d . .
C30 C 0.4619(8) 1.1394(6) 0.2572(6) 0.034(2) Uani 1 1 d . .
C31 C 0.5196(10) 1.1172(8) 0.3479(7) 0.055(3) Uani 1 1 d . .
H31A H 0.446009 1.086417 0.412128 0.082 Uiso 1 1 calc R U
H31B H 0.561514 1.193632 0.349353 0.082 Uiso 1 1 calc R U
H31C H 0.588658 1.057268 0.340737 0.082 Uiso 1 1 calc R U
C32 C 0.5740(9) 1.1911(7) 0.1560(7) 0.046(2) Uani 1 1 d . .
H32A H 0.646721 1.134697 0.148077 0.069 Uiso 1 1 calc R U
H32B H 0.611383 1.269755 0.156764 0.069 Uiso 1 1 calc R U
H32C H 0.535544 1.202049 0.098248 0.069 Uiso 1 1 calc R U
C33 C 0.3495(9) 1.2265(8) 0.2700(8) 0.053(3) Uani 1 1 d . .
H33A H 0.282061 1.196851 0.337744 0.080 Uiso 1 1 calc R U
H33B H 0.305158 1.232097 0.216015 0.080 Uiso 1 1 calc R U
H33C H 0.388533 1.307107 0.264685 0.080 Uiso 1 1 calc R U

loop_
_atom_site_aniso_label
_atom_site_aniso_U_11
_atom_site_aniso_U_22
_atom_site_aniso_U_33
_atom_site_aniso_U_23
_atom_site_aniso_U_13
_atom_site_aniso_U_12
Ru1 0.0381(4) 0.0212(3) 0.0329(4) -0.0159(3) -0.0113(3) 0.0062(3)
N1 0.039(4) 0.024(3) 0.034(4) -0.016(3) -0.013(3) 0.005(3)
C1 0.044(5) 0.025(4) 0.051(6) -0.019(4) -0.023(4) 0.007(4)
N2 0.037(4) 0.015(3) 0.020(3) -0.008(2) -0.015(3) 0.013(3)
C2 0.036(5) 0.040(5) 0.046(5) -0.014(4) -0.020(4) 0.004(4)
N3 0.024(3) 0.022(3) 0.030(4) -0.013(3) -0.015(3) 0.008(3)
C3 0.040(5) 0.033(4) 0.055(6) -0.022(4) -0.020(4) 0.019(4)
N4 0.054(5) 0.032(4) 0.034(4) -0.014(3) -0.005(4) -0.010(4)
C4 0.039(5) 0.023(4) 0.036(5) -0.014(3) -0.007(4) 0.002(4)
C5 0.030(4) 0.019(4) 0.028(4) -0.007(3) -0.008(3) -0.002(3)
C6 0.027(4) 0.031(4) 0.048(5) -0.029(4) -0.009(4) 0.000(4)
C7 0.026(4) 0.025(4) 0.029(4) -0.011(3) -0.006(3) 0.001(3)
C8 0.039(5) 0.034(4) 0.021(4) -0.014(3) -0.025(4) 0.009(4)
C9 0.031(5) 0.034(4) 0.043(5) -0.017(4) -0.016(4) 0.002(4)
C10 0.033(5) 0.024(4) 0.035(5) -0.015(3) -0.021(4) 0.016(4)
C11 0.027(4) 0.025(4) 0.036(5) -0.010(3) -0.016(4) 0.005(3)
C12 0.032(5) 0.039(5) 0.051(5) -0.029(4) -0.019(4) 0.017(4)
C13 0.044(5) 0.024(4) 0.060(6) -0.019(4) -0.036(5) 0.010(4)
C14 0.048(6) 0.029(4) 0.046(5) -0.012(4) -0.030(4) 0.002(4)
C15 0.029(4) 0.025(4) 0.040(5) -0.008(4) -0.010(4) -0.003(4)
C16 0.039(5) 0.040(5) 0.049(6) -0.010(4) -0.020(4) 0.006(4)
C17 0.045(6) 0.041(5) 0.091(8) -0.036(5) -0.041(6) 0.023(4)
C18 0.041(5) 0.028(4) 0.043(5) -0.010(4) -0.012(4) 0.007(4)
C19 0.054(6) 0.031(4) 0.032(5) -0.016(4) -0.014(4) 0.007(4)
C20 0.060(6) 0.030(4) 0.029(5) -0.009(4) -0.021(4) 0.018(4)
C21 0.070(7) 0.024(4) 0.017(4) 0.000(3) -0.003(4) 0.007(4)
C22 0.053(6) 0.028(4) 0.014(4) -0.004(3) -0.010(4) -0.001(4)
C23 0.044(5) 0.032(4) 0.034(5) -0.014(4) -0.015(4) 0.009(4)
C24 0.077(7) 0.050(5) 0.043(6) -0.031(5) -0.028(5) 0.011(5)
C25 0.069(7) 0.075(7) 0.050(6) -0.021(5) -0.030(6) 0.038(6)
C26 0.089(8) 0.023(4) 0.046(6) -0.007(4) 0.009(5) 0.010(5)
C27 0.062(7) 0.047(5) 0.042(6) -0.019(4) -0.001(5) -0.024(5)
C28 0.039(5) 0.062(6) 0.042(6) -0.018(5) 0.005(4) 0.011(5)
C29 0.047(5) 0.032(4) 0.032(5) -0.022(4) -0.014(4) 0.014(4)
C30 0.035(5) 0.023(4) 0.046(5) -0.018(4) -0.007(4) -0.003(4)
C31 0.066(7) 0.062(6) 0.052(6) -0.023(5) -0.034(5) 0.007(5)
C32 0.050(6) 0.031(5) 0.054(6) -0.016(4) -0.006(5) -0.005(4)
C33 0.047(6) 0.047(5) 0.073(7) -0.031(5) -0.016(5) 0.010(5)

loop_
_atom_type_symbol
_atom_type_description
_atom_type_scat_dispersion_real
_atom_type_scat_dispersion_imag
_atom_type_scat_source
C C 0.0033 0.0016 'International Tables Vol C Tables 4.2.6.8 and 6.1.1.4'
H H 0.0000 0.0000 'International Tables Vol C Tables 4.2.6.8 and 6.1.1.4'
N N 0.0061 0.0033 'International Tables Vol C Tables 4.2.6.8 and 6.1.1.4'
Ru Ru -1.2594 0.8363 'International Tables Vol C Tables 4.2.6.8 and 6.1.1.4'

loop_
_geom_angle_atom_site_label_1
_geom_angle_atom_site_label_2
_geom_angle_atom_site_label_3
_geom_angle
C29 Ru1 C7 97.8(3)
C29 Ru1 N1 95.2(3)
C7 Ru1 N1 84.4(3)
C29 Ru1 C19 91.0(3)
C7 Ru1 C19 139.2(3)
N1 Ru1 C19 134.5(3)
C29 Ru1 C23 110.1(3)
C7 Ru1 C23 102.2(3)
N1 Ru1 C23 152.4(3)
C19 Ru1 C23 38.3(3)
C29 Ru1 C21 145.9(3)
C7 Ru1 C21 116.2(3)
N1 Ru1 C21 90.7(3)
C19 Ru1 C21 62.0(3)
C23 Ru1 C21 62.2(3)
C29 Ru1 C22 147.3(3)
C7 Ru1 C22 91.9(3)
N1 Ru1 C22 116.8(2)
C19 Ru1 C22 62.5(3)
C23 Ru1 C22 37.3(3)
C21 Ru1 C22 36.7(3)
C29 Ru1 C20 108.3(3)
C7 Ru1 C20 153.2(3)
N1 Ru1 C20 98.8(3)
C19 Ru1 C20 37.5(3)
C23 Ru1 C20 63.6(3)
C21 Ru1 C20 37.6(3)
C22 Ru1 C20 62.8(3)
C1 N1 C5 117.8(6)
C1 N1 Ru1 117.8(5)
C5 N1 Ru1 120.8(5)
C2 C1 N1 125.1(7)
C2 C1 H1A 117.5
N1 C1 H1A 117.5
C8 N2 C7 110.3(5)
C8 N2 C6 123.3(6)
C7 N2 C6 125.3(6)
C1 C2 C3 117.6(8)
C1 C2 H2A 121.2
C3 C2 H2A 121.2
C7 N3 C9 111.3(6)
C7 N3 C10 126.2(6)
C9 N3 C10 121.3(6)
C4 C3 C2 119.6(7)
C4 C3 H3A 120.2
C2 C3 H3A 120.2
C29 N4 C30 173.0(8)
C3 C4 C5 120.8(7)
C3 C4 H4A 119.6
C5 C4 H4A 119.6
C6 C5 N1 121.6(6)
C6 C5 C4 119.4(6)
N1 C5 C4 119.0(7)
C5 C6 N2 126.2(6)
C5 C6 H6A 116.9
N2 C6 H6A 116.9
N3 C7 N2 104.3(6)
N3 C7 Ru1 135.1(5)
N2 C7 Ru1 119.3(5)
C9 C8 N2 107.5(6)
C9 C8 H8A 126.2
N2 C8 H8A 126.2
C8 C9 N3 106.5(7)
C8 C9 H9A 126.8
N3 C9 H9A 126.8
C11 C10 C15 122.1(6)
C11 C10 N3 119.7(7)
C15 C10 N3 117.9(6)
C10 C11 C12 116.3(7)
C10 C11 C16 122.4(7)
C12 C11 C16 120.9(7)
C13 C12 C11 123.0(7)
C13 C12 H12A 118.5
C11 C12 H12A 118.5
C12 C13 C14 118.1(7)
C12 C13 C17 122.0(8)
C14 C13 C17 119.9(8)
C15 C14 C13 122.3(8)
C15 C14 H14A 118.9
C13 C14 H14A 118.9
C14 C15 C10 117.9(7)
C14 C15 C18 121.6(7)
C10 C15 C18 120.4(6)
C11 C16 H16A 109.5
C11 C16 H16B 109.5
H16A C16 H16B 109.5
C11 C16 H16C 109.5
H16A C16 H16C 109.5
H16B C16 H16C 109.5
C13 C17 H17A 109.5
C13 C17 H17B 109.5
H17A C17 H17B 109.5
C13 C17 H17C 109.5
H17A C17 H17C 109.5
H17B C17 H17C 109.5
C15 C18 H18A 109.5
C15 C18 H18B 109.5
H18A C18 H18B 109.5
C15 C18 H18C 109.5
H18A C18 H18C 109.5
H18B C18 H18C 109.5
C20 C19 C23 109.5(7)
C20 C19 C24 125.9(8)
C23 C19 C24 124.3(7)
C20 C19 Ru1 73.2(4)
C23 C19 Ru1 71.0(4)
C24 C19 Ru1 126.4(6)
C19 C20 C21 105.3(7)
C19 C20 C25 127.5(7)
C21 C20 C25 127.0(7)
C19 C20 Ru1 69.4(4)
C21 C20 Ru1 70.7(4)
C25 C20 Ru1 128.4(7)
C22 C21 C20 109.8(7)
C22 C21 C26 126.9(8)
C20 C21 C26 123.2(8)
C22 C21 Ru1 71.7(4)
C20 C21 Ru1 71.6(4)
C26 C21 Ru1 125.4(5)
C21 C22 C23 108.3(7)
C21 C22 C27 125.8(7)
C23 C22 C27 125.9(8)
C21 C22 Ru1 71.6(5)
C23 C22 Ru1 69.9(4)
C27 C22 Ru1 124.4(5)
C22 C23 C19 107.1(7)
C22 C23 C28 129.0(8)
C19 C23 C28 122.5(7)
C22 C23 Ru1 72.8(4)
C19 C23 Ru1 70.8(5)
C28 C23 Ru1 132.1(6)
C19 C24 H24A 109.5
C19 C24 H24B 109.5
H24A C24 H24B 109.5
C19 C24 H24C 109.5
H24A C24 H24C 109.5
H24B C24 H24C 109.5
C20 C25 H25A 109.5
C20 C25 H25B 109.5
H25A C25 H25B 109.5
C20 C25 H25C 109.5
H25A C25 H25C 109.5
H25B C25 H25C 109.5
C21 C26 H26A 109.5
C21 C26 H26B 109.5
H26A C26 H26B 109.5
C21 C26 H26C 109.5
H26A C26 H26C 109.5
H26B C26 H26C 109.5
C22 C27 H27A 109.5
C22 C27 H27B 109.5
H27A C27 H27B 109.5
C22 C27 H27C 109.5
H27A C27 H27C 109.5
H27B C27 H27C 109.5
C23 C28 H28A 109.5
C23 C28 H28B 109.5
H28A C28 H28B 109.5
C23 C28 H28C 109.5
H28A C28 H28C 109.5
H28B C28 H28C 109.5
N4 C29 Ru1 170.9(7)
N4 C30 C33 108.9(7)
N4 C30 C31 109.2(7)
C33 C30 C31 110.2(7)
N4 C30 C32 108.3(6)
C33 C30 C32 109.7(7)
C31 C30 C32 110.6(7)
C30 C31 H31A 109.5
C30 C31 H31B 109.5
H31A C31 H31B 109.5
C30 C31 H31C 109.5
H31A C31 H31C 109.5
H31B C31 H31C 109.5
C30 C32 H32A 109.5
C30 C32 H32B 109.5
H32A C32 H32B 109.5
C30 C32 H32C 109.5
H32A C32 H32C 109.5
H32B C32 H32C 109.5
C30 C33 H33A 109.5
C30 C33 H33B 109.5
H33A C33 H33B 109.5
C30 C33 H33C 109.5
H33A C33 H33C 109.5
H33B C33 H33C 109.5

loop_
_geom_bond_atom_site_label_1
_geom_bond_atom_site_label_2
_geom_bond_distance
Ru1 C29 1.891(8)
Ru1 C7 2.063(7)
Ru1 N1 2.139(6)
Ru1 C19 2.207(8)
Ru1 C23 2.210(8)
Ru1 C21 2.245(7)
Ru1 C22 2.247(8)
Ru1 C20 2.257(8)
N1 C1 1.364(10)
N1 C5 1.374(8)
C1 C2 1.357(10)
C1 H1A 0.9500
N2 C8 1.381(8)
N2 C7 1.384(8)
N2 C6 1.416(9)
C2 C3 1.412(10)
C2 H2A 0.9500
N3 C7 1.358(9)
N3 C9 1.391(9)
N3 C10 1.433(8)
C3 C4 1.354(11)
C3 H3A 0.9500
N4 C29 1.185(9)
N4 C30 1.442(9)
C4 C5 1.438(10)
C4 H4A 0.9500
C5 C6 1.364(10)
C6 H6A 0.9500
C8 C9 1.355(9)
C8 H8A 0.9500
C9 H9A 0.9500
C10 C11 1.398(10)
C10 C15 1.409(10)
C11 C12 1.404(9)
C11 C16 1.491(10)
C12 C13 1.378(11)
C12 H12A 0.9500
C13 C14 1.387(11)
C13 C17 1.518(10)
C14 C15 1.376(10)
C14 H14A 0.9500
C15 C18 1.516(10)
C16 H16A 0.9800
C16 H16B 0.9800
C16 H16C 0.9800
C17 H17A 0.9800
C17 H17B 0.9800
C17 H17C 0.9800
C18 H18A 0.9800
C18 H18B 0.9800
C18 H18C 0.9800
C19 C20 1.434(10)
C19 C23 1.447(11)
C19 C24 1.511(10)
C20 C21 1.452(11)
C20 C25 1.479(12)
C21 C22 1.415(11)
C21 C26 1.495(10)
C22 C23 1.425(9)
C22 C27 1.520(11)
C23 C28 1.506(11)
C24 H24A 0.9800
C24 H24B 0.9800
C24 H24C 0.9800
C25 H25A 0.9800
C25 H25B 0.9800
C25 H25C 0.9800
C26 H26A 0.9800
C26 H26B 0.9800
C26 H26C 0.9800
C27 H27A 0.9800
C27 H27B 0.9800
C27 H27C 0.9800
C28 H28A 0.9800
C28 H28B 0.9800
C28 H28C 0.9800
C30 C33 1.514(11)
C30 C31 1.520(11)
C30 C32 1.530(11)
C31 H31A 0.9800
C31 H31B 0.9800
C31 H31C 0.9800
C32 H32A 0.9800
C32 H32B 0.9800
C32 H32C 0.9800
C33 H33A 0.9800
C33 H33B 0.9800
C33 H33C 0.9800

loop_
_geom_torsion_atom_site_label_1
_geom_torsion_atom_site_label_2
_geom_torsion_atom_site_label_3
_geom_torsion_atom_site_label_4
_geom_torsion
C5 N1 C1 C2 -1.9(12)
Ru1 N1 C1 C2 157.1(7)
N1 C1 C2 C3 -1.9(13)
C1 C2 C3 C4 3.7(12)
C2 C3 C4 C5 -1.7(12)
C1 N1 C5 C6 -174.4(7)
Ru1 N1 C5 C6 27.2(9)
C1 N1 C5 C4 3.9(10)
Ru1 N1 C5 C4 -154.4(5)
C3 C4 C5 C6 176.2(8)
C3 C4 C5 N1 -2.2(11)
N1 C5 C6 N2 12.0(12)
C4 C5 C6 N2 -166.3(7)
C8 N2 C6 C5 151.9(8)
C7 N2 C6 C5 -15.1(12)
C9 N3 C7 N2 1.5(8)
C10 N3 C7 N2 -166.1(6)
C9 N3 C7 Ru1 -164.7(6)
C10 N3 C7 Ru1 27.7(11)
C8 N2 C7 N3 -0.3(8)
C6 N2 C7 N3 168.1(6)
C8 N2 C7 Ru1 168.6(5)
C6 N2 C7 Ru1 -23.0(9)
C7 N2 C8 C9 -1.0(8)
C6 N2 C8 C9 -169.7(7)
N2 C8 C9 N3 1.9(8)
C7 N3 C9 C8 -2.2(9)
C10 N3 C9 C8 166.1(7)
C7 N3 C10 C11 -116.3(8)
C9 N3 C10 C11 77.2(9)
C7 N3 C10 C15 69.9(9)
C9 N3 C10 C15 -96.5(8)
C15 C10 C11 C12 -4.8(11)
N3 C10 C11 C12 -178.3(6)
C15 C10 C11 C16 168.3(7)
N3 C10 C11 C16 -5.2(11)
C10 C11 C12 C13 1.4(11)
C16 C11 C12 C13 -171.8(8)
C11 C12 C13 C14 2.5(12)
C11 C12 C13 C17 -178.4(7)
C12 C13 C14 C15 -3.2(12)
C17 C13 C14 C15 177.6(7)
C13 C14 C15 C10 0.1(12)
C13 C14 C15 C18 178.1(7)
C11 C10 C15 C14 4.1(11)
N3 C10 C15 C14 177.7(6)
C11 C10 C15 C18 -173.9(7)
N3 C10 C15 C18 -0.3(11)
C23 C19 C20 C21 0.0(9)
C24 C19 C20 C21 174.8(8)
Ru1 C19 C20 C21 -62.1(5)
C23 C19 C20 C25 -174.7(8)
C24 C19 C20 C25 0.0(14)
Ru1 C19 C20 C25 123.2(9)
C23 C19 C20 Ru1 62.1(6)
C24 C19 C20 Ru1 -123.2(8)
C19 C20 C21 C22 -0.7(9)
C25 C20 C21 C22 174.0(8)
Ru1 C20 C21 C22 -61.9(5)
C19 C20 C21 C26 -178.0(7)
C25 C20 C21 C26 -3.2(13)
Ru1 C20 C21 C26 120.9(7)
C19 C20 C21 Ru1 61.1(5)
C25 C20 C21 Ru1 -124.1(9)
C20 C21 C22 C23 1.2(9)
C26 C21 C22 C23 178.4(7)
Ru1 C21 C22 C23 -60.6(5)
C20 C21 C22 C27 -178.5(7)
C26 C21 C22 C27 -1.4(12)
Ru1 C21 C22 C27 119.6(7)
C20 C21 C22 Ru1 61.9(5)
C26 C21 C22 Ru1 -121.0(8)
C21 C22 C23 C19 -1.2(9)
C27 C22 C23 C19 178.5(7)
Ru1 C22 C23 C19 -62.9(5)
C21 C22 C23 C28 -167.7(8)
C27 C22 C23 C28 12.1(13)
Ru1 C22 C23 C28 130.7(9)
C21 C22 C23 Ru1 61.7(5)
C27 C22 C23 Ru1 -118.6(7)
C20 C19 C23 C22 0.7(9)
C24 C19 C23 C22 -174.1(7)
Ru1 C19 C23 C22 64.2(5)
C20 C19 C23 C28 168.3(7)
C24 C19 C23 C28 -6.6(13)
Ru1 C19 C23 C28 -128.3(8)
C20 C19 C23 Ru1 -63.4(6)
C24 C19 C23 Ru1 121.7(8)
